data_7106108
loop_
_publ_author_name
'Jorg M. Klein'
'Vittorio Saggiomo'
'Lisa Reck'
'Mary McPartlin'
'G. Dan Pantos'
'Ulrich Luning'
'Jeremy K. M. Sanders'

_publ_section_title
;
 A remarkably flexible and selective receptor for Ba2+ amplified from a
 hydrazone dynamic combinatorial library
;
_journal_name_full Chem.Commun.
_journal_page_first 3371
_journal_paper_doi 10.1039/c0cc04863a
_journal_volume 47
_journal_year 2011
_chemical_formula_moiety 'C62 H55 Cl12 N12 O11.50'
_chemical_formula_sum 'C62 H55 Cl12 N12 O11.5'
_chemical_formula_weight 1577.58
_chemical_name_systematic
;
?
;
_space_group_IT_number 2
_symmetry_cell_setting triclinic
_symmetry_Int_Tables_number 2
_symmetry_space_group_name_Hall '-P 1'
_symmetry_space_group_name_H-M 'P -1'
_atom_sites_solution_hydrogens geom
_atom_sites_solution_primary direct
_atom_sites_solution_secondary difmap
_audit_creation_method SHELXL-97
_cell_angle_alpha 67.62(3)
_cell_angle_beta 73.33(3)
_cell_angle_gamma 86.05(3)
_cell_formula_units_Z 2
_cell_length_a 14.445(3)
_cell_length_b 16.454(3)
_cell_length_c 16.977(3)
_cell_measurement_reflns_used 38048
_cell_measurement_temperature 180(2)
_cell_measurement_theta_max 27.10
_cell_measurement_theta_min 1.00
_cell_volume 3570.6(15)
_computing_cell_refinement 'HKL Scalepack (Otwinowski & Minor 1997)'
_computing_data_collection 'Collect (Nonius B.V. 1998)'
_computing_data_reduction
;
HKL Denzo and Scalepack (Otwinowski & Minor 1997)
;
_computing_publication_material 'SHELXL-97 (Sheldrick 1997)'
_computing_structure_refinement 'SHELXL-97 (Sheldrick 1997)'
_computing_structure_solution 'SIR-92 (Altomare et al. 1994)'
_diffrn_ambient_temperature 180(2)
_diffrn_measured_fraction_theta_full 0.986
_diffrn_measured_fraction_theta_max 0.986
_diffrn_measurement_device_type 'Nonius Kappa CCD'
_diffrn_measurement_method 'Thin slice \w and \f scans'
_diffrn_radiation_source 'fine-focus sealed tube'
_diffrn_radiation_type MoK\a
_diffrn_radiation_wavelength 0.71073
_diffrn_reflns_av_R_equivalents 0.0244
_diffrn_reflns_av_sigmaI/netI 0.0218
_diffrn_reflns_limit_h_max 14
_diffrn_reflns_limit_h_min -14
_diffrn_reflns_limit_k_max 16
_diffrn_reflns_limit_k_min -16
_diffrn_reflns_limit_l_max 16
_diffrn_reflns_limit_l_min -16
_diffrn_reflns_number 31757
_diffrn_reflns_theta_full 20.70
_diffrn_reflns_theta_max 20.70
_diffrn_reflns_theta_min 3.57
_exptl_absorpt_coefficient_mu 0.532
_exptl_absorpt_correction_T_max 0.981
_exptl_absorpt_correction_T_min 0.918
_exptl_absorpt_correction_type multi-scan
_exptl_absorpt_process_details
;
multi-scan from symmetry-related measurements
Sortav (Blessing 1995)
;
_exptl_crystal_colour colourless
_exptl_crystal_density_diffrn 1.467
_exptl_crystal_density_method 'not measured'
_exptl_crystal_description block
_exptl_crystal_F_000 1614
_exptl_crystal_size_max 0.46
_exptl_crystal_size_mid 0.35
_exptl_crystal_size_min 0.23
_refine_diff_density_max 0.849
_refine_diff_density_min -0.789
_refine_diff_density_rms 0.066
_refine_ls_extinction_method none
_refine_ls_goodness_of_fit_ref 1.053
_refine_ls_hydrogen_treatment constr
_refine_ls_matrix_type full
_refine_ls_number_parameters 963
_refine_ls_number_reflns 7245
_refine_ls_number_restraints 75
_refine_ls_restrained_S_all 1.069
_refine_ls_R_factor_all 0.0833
_refine_ls_R_factor_gt 0.0749
_refine_ls_shift/su_max 0.000
_refine_ls_shift/su_mean 0.000
_refine_ls_structure_factor_coef Fsqd
_refine_ls_weighting_details 'calc w=1/[\s^2^(Fo^2^)+(0.1022P)^2^+9.5571P] where P=(Fo^2^+2Fc^2^)/3'
_refine_ls_weighting_scheme calc
_refine_ls_wR_factor_gt 0.1920
_refine_ls_wR_factor_ref 0.1992
_reflns_number_gt 6395
_reflns_number_total 7245
_reflns_threshold_expression >2sigma(I)
_cod_data_source_file c0cc04863a.txt
_cod_data_source_block js0912
_cod_original_cell_volume 3570.8(12)
_cod_original_sg_symbol_H-M P-1
_cod_original_formula_sum 'C62 H55 Cl12 N12 O11.50'
_cod_database_code 7106108

loop_
_symmetry_equiv_pos_as_xyz
'x, y, z'
'-x, -y, -z'

loop_
_atom_site_label
_atom_site_type_symbol
_atom_site_fract_x
_atom_site_fract_y
_atom_site_fract_z
_atom_site_U_iso_or_equiv
_atom_site_adp_type
_atom_site_occupancy
_atom_site_symmetry_multiplicity
_atom_site_calc_flag
_atom_site_refinement_flags
_atom_site_disorder_assembly
_atom_site_disorder_group
N7 N 0.4738(3) 0.2405(2) 0.3834(2) 0.0346(10) Uani 1 1 d D . .
C14A C 0.5260(3) 0.1725(3) 0.3722(3) 0.0351(12) Uani 1 1 d D . .
C72 C 0.5616(3) 0.1121(3) 0.4381(3) 0.0399(12) Uani 1 1 d D . .
H72 H 0.5971 0.0659 0.4280 0.048 Uiso 1 1 calc R . .
C73 C 0.5443(3) 0.1207(3) 0.5190(3) 0.0379(12) Uani 1 1 d D . .
C74 C 0.4920(3) 0.1912(3) 0.5311(3) 0.0359(12) Uani 1 1 d D . .
H74 H 0.4798 0.1995 0.5843 0.043 Uiso 1 1 calc R . .
C14B C 0.4586(3) 0.2487(3) 0.4625(3) 0.0329(11) Uani 1 1 d D . .
C13A C 0.5425(4) 0.1673(3) 0.2852(3) 0.0399(12) Uani 1 1 d D . .
H13A H 0.5126 0.2062 0.2447 0.048 Uiso 1 1 calc R . .
C13B C 0.4030(3) 0.3247(3) 0.4713(3) 0.0343(12) Uani 1 1 d D . .
H13B H 0.3629 0.3506 0.4352 0.041 Uiso 1 1 calc R . .
N1 N 0.2089(7) 0.5823(12) 0.1130(14) 0.039(4) Uani 0.63 1 d PD A 1
C1A C 0.1392(5) 0.5249(5) 0.1767(6) 0.043(4) Uani 0.63 1 d PD A 1
C12 C 0.0408(5) 0.5289(5) 0.1817(5) 0.0483(19) Uani 0.63 1 d PD A 1
H12 H -0.0041 0.4855 0.2254 0.058 Uiso 0.63 1 calc PR A 1
C13 C 0.0133(5) 0.6004(5) 0.1185(5) 0.055(2) Uani 0.63 1 d PD A 1
C14 C 0.0840(5) 0.6626(5) 0.0543(5) 0.054(2) Uani 0.63 1 d PD A 1
H14 H 0.0661 0.7111 0.0117 0.065 Uiso 0.63 1 calc PR A 1
C1B C 0.1808(5) 0.6536(5) 0.0526(5) 0.044(4) Uani 0.63 1 d PD A 1
C2A C 0.1747(3) 0.4528(3) 0.2420(3) 0.0406(13) Uani 0.63 1 d PD A 1
H2A H 0.2398 0.4405 0.2273 0.049 Uiso 0.63 1 calc PR A 1
C2B C 0.2598(4) 0.7170(3) -0.0151(3) 0.0550(15) Uani 0.63 1 d PD A 1
H2B H 0.2371 0.7698 -0.0475 0.066 Uiso 0.63 1 calc PR A 1
O1 O -0.0812(5) 0.6115(5) 0.1119(5) 0.081(2) Uani 0.63 1 d P A 1
C1 C -0.1008(19) 0.6181(17) 0.0399(17) 0.090(4) Uiso 0.32 1 d P A 1
H1X H -0.1688 0.6260 0.0469 0.135 Uiso 0.32 1 calc PR A 1
H1Y H -0.0835 0.5655 0.0284 0.135 Uiso 0.32 1 calc PR A 1
H1Z H -0.0648 0.6677 -0.0091 0.135 Uiso 0.32 1 calc PR A 1
C1M C -0.154(3) 0.554(3) 0.178(3) 0.135 Uiso 0.32 1 d P A 1
H17 H -0.1447 0.5438 0.2351 0.135 Uiso 0.32 1 calc PR A 1
H15 H -0.1510 0.4989 0.1701 0.135 Uiso 0.32 1 calc PR A 1
H16 H -0.2154 0.5783 0.1757 0.135 Uiso 0.32 1 calc PR A 1
N1' N 0.2159(15) 0.587(2) 0.120(3) 0.039(4) Uani 0.37 1 d PD A 2
C1A' C 0.1468(10) 0.5418(9) 0.1947(12) 0.043(4) Uani 0.37 1 d PD A 2
C12' C 0.0561(8) 0.5749(7) 0.2177(8) 0.0483(19) Uani 0.37 1 d PD A 2
H12' H 0.0098 0.5417 0.2694 0.058 Uiso 0.37 1 calc PR A 2
C13' C 0.0341(8) 0.6567(8) 0.1644(8) 0.055(2) Uani 0.37 1 d PD A 2
C14' C 0.1047(8) 0.7054(8) 0.0887(8) 0.054(2) Uani 0.37 1 d PD A 2
H14' H 0.0928 0.7604 0.0505 0.065 Uiso 0.37 1 calc PR A 2
C1B' C 0.1937(9) 0.6687(9) 0.0720(8) 0.044(4) Uani 0.37 1 d PD A 2
C2A' C 0.1747(3) 0.4528(3) 0.2420(3) 0.0406(13) Uani 0.37 1 d PD A 2
H2A' H 0.2315 0.4307 0.2166 0.049 Uiso 0.37 1 calc PR A 2
C2B' C 0.2598(4) 0.7170(3) -0.0151(3) 0.0550(15) Uani 0.37 1 d PD A 2
H2B' H 0.2316 0.7533 -0.0584 0.066 Uiso 0.37 1 calc PR A 2
O1' O -0.0478(8) 0.6975(7) 0.1761(9) 0.097(5) Uani 0.37 1 d P A 2
C1' C -0.1184(15) 0.6521(15) 0.2492(14) 0.090(4) Uiso 0.37 1 d P A 2
H1A H -0.1755 0.6856 0.2519 0.135 Uiso 0.37 1 calc PR A 2
H1B H -0.0976 0.6412 0.3010 0.135 Uiso 0.37 1 calc PR A 2
H1C H -0.1325 0.5971 0.2467 0.135 Uiso 0.37 1 calc PR A 2
N2A N 0.1205(3) 0.4064(3) 0.3180(3) 0.0415(11) Uani 1 1 d . . .
N2B N 0.3519(4) 0.7150(3) -0.0387(3) 0.0523(12) Uani 1 1 d . . .
N3B N 0.3969(3) 0.6499(3) 0.0137(3) 0.0432(11) Uani 1 1 d . A .
H3B H 0.3655 0.6150 0.0659 0.052 Uiso 1 1 calc R . .
N3A N 0.1625(3) 0.3349(2) 0.3664(2) 0.0362(10) Uani 1 1 d . A .
H3A H 0.2170 0.3184 0.3415 0.043 Uiso 1 1 calc R . .
N4A N 0.3394(3) 0.1284(3) 0.1905(3) 0.0480(11) Uani 1 1 d . . .
N4B N 0.2502(3) 0.5278(2) 0.3817(2) 0.0333(10) Uani 1 1 d . . .
N5A N 0.6016(3) 0.1101(3) 0.1825(3) 0.0456(11) Uani 1 1 d . . .
H5A H 0.5644 0.1431 0.1530 0.055 Uiso 1 1 calc R . .
N5B N 0.3555(3) 0.4257(2) 0.5322(3) 0.0353(10) Uani 1 1 d . . .
H5B H 0.3124 0.4421 0.5039 0.042 Uiso 1 1 calc R . .
N6A N 0.5971(3) 0.1103(2) 0.2641(3) 0.0393(10) Uani 1 1 d . . .
N6B N 0.4096(3) 0.3550(2) 0.5283(3) 0.0350(10) Uani 1 1 d . . .
C3B C 0.4930(4) 0.6426(3) -0.0199(3) 0.0447(13) Uani 1 1 d . . .
C3A C 0.1182(3) 0.2903(3) 0.4532(3) 0.0328(11) Uani 1 1 d . . .
C4B C 0.5437(4) 0.5758(3) 0.0402(3) 0.0406(13) Uani 1 1 d . A .
C4A C 0.1715(3) 0.2157(3) 0.5019(3) 0.0356(12) Uani 1 1 d . A .
C5B C 0.5086(3) 0.5357(3) 0.1327(3) 0.0373(12) Uani 1 1 d . . .
C5A C 0.2196(3) 0.1546(3) 0.4673(3) 0.0382(12) Uani 1 1 d . . .
C6B C 0.3928(4) 0.5294(3) 0.2684(3) 0.0389(12) Uani 1 1 d . . .
H6B1 H 0.4432 0.5432 0.2893 0.047 Uiso 1 1 calc R A .
H6B2 H 0.3816 0.4660 0.2930 0.047 Uiso 1 1 calc R . .
C6A C 0.2718(4) 0.1118(3) 0.3419(3) 0.0475(14) Uani 1 1 d . . .
H6A1 H 0.2508 0.0501 0.3727 0.057 Uiso 1 1 calc R A .
H6A2 H 0.3385 0.1177 0.3408 0.057 Uiso 1 1 calc R . .
C7A C 0.2633(4) 0.1443(3) 0.2491(4) 0.0476(14) Uani 1 1 d . A .
C7B C 0.3018(3) 0.5723(3) 0.2979(3) 0.0376(12) Uani 1 1 d . A .
C8A C 0.3374(4) 0.1562(4) 0.1067(4) 0.0528(15) Uani 1 1 d . . .
C8B C 0.1668(3) 0.5616(3) 0.4143(3) 0.0368(12) Uani 1 1 d . A .
C9A C 0.4219(4) 0.1413(4) 0.0376(4) 0.0601(16) Uani 1 1 d . . .
H9A1 H 0.4022 0.0999 0.0166 0.072 Uiso 1 1 calc R . .
H9A2 H 0.4429 0.1963 -0.0127 0.072 Uiso 1 1 calc R . .
C9B C 0.1118(3) 0.5079(3) 0.5077(3) 0.0353(12) Uani 1 1 d . . .
H9B1 H 0.0598 0.5416 0.5289 0.042 Uiso 1 1 calc R . .
H9B2 H 0.0833 0.4554 0.5094 0.042 Uiso 1 1 calc R . .
C10A C 0.5839(4) 0.0909(3) 0.0215(3) 0.0504(15) Uani 1 1 d . . .
C10B C 0.2108(3) 0.5497(3) 0.5795(3) 0.0320(11) Uani 1 1 d . . .
C11A C 0.6621(4) 0.0654(3) 0.0577(3) 0.0468(14) Uani 1 1 d . . .
C11B C 0.3043(3) 0.5423(3) 0.5885(3) 0.0318(11) Uani 1 1 d . . .
C12A C 0.6632(4) 0.0591(3) 0.1475(3) 0.0437(13) Uani 1 1 d . . .
C12B C 0.3706(3) 0.4698(3) 0.5810(3) 0.0334(11) Uani 1 1 d . . .
C21 C 0.1730(4) 0.2076(3) 0.5855(3) 0.0466(13) Uani 1 1 d . . .
H21 H 0.1397 0.2469 0.6098 0.056 Uiso 1 1 calc R A .
C22 C 0.2232(4) 0.1423(4) 0.6338(4) 0.0554(15) Uani 1 1 d . A .
H22 H 0.2243 0.1380 0.6898 0.066 Uiso 1 1 calc R . .
C23 C 0.2712(4) 0.0839(4) 0.5981(4) 0.0527(15) Uani 1 1 d . . .
H23 H 0.3053 0.0401 0.6302 0.063 Uiso 1 1 calc R A .
C24 C 0.2700(4) 0.0886(3) 0.5160(4) 0.0487(14) Uani 1 1 d . A .
H24 H 0.3025 0.0482 0.4930 0.058 Uiso 1 1 calc R . .
C25 C 0.6345(4) 0.5543(4) -0.0003(4) 0.0563(15) Uani 1 1 d . . .
H25 H 0.6597 0.5817 -0.0615 0.068 Uiso 1 1 calc R A .
C26 C 0.6887(4) 0.4937(5) 0.0471(4) 0.0657(18) Uani 1 1 d . A .
H26 H 0.7494 0.4806 0.0181 0.079 Uiso 1 1 calc R . .
C27 C 0.6523(4) 0.4531(4) 0.1373(4) 0.0557(15) Uani 1 1 d . . .
H27 H 0.6880 0.4114 0.1696 0.067 Uiso 1 1 calc R A .
C28 C 0.5630(4) 0.4736(4) 0.1804(4) 0.0484(14) Uani 1 1 d . A .
H28 H 0.5389 0.4457 0.2417 0.058 Uiso 1 1 calc R . .
C41 C 0.2608(5) 0.1995(6) 0.0781(5) 0.082(2) Uani 1 1 d . . .
H41 H 0.2618 0.2177 0.0189 0.099 Uiso 1 1 calc R . .
C42 C 0.1832(5) 0.2153(6) 0.1385(5) 0.100(3) Uani 1 1 d . A .
H42 H 0.1311 0.2452 0.1208 0.120 Uiso 1 1 calc R . .
C43 C 0.1839(5) 0.1856(5) 0.2267(5) 0.076(2) Uani 1 1 d . . .
H43 H 0.1315 0.1936 0.2696 0.091 Uiso 1 1 calc R A .
C44 C 0.2735(4) 0.6514(3) 0.2446(3) 0.0497(14) Uani 1 1 d . . .
H44 H 0.3117 0.6814 0.1870 0.060 Uiso 1 1 calc R A .
C45 C 0.1881(4) 0.6847(4) 0.2782(4) 0.0596(16) Uani 1 1 d . A .
H45 H 0.1672 0.7372 0.2433 0.071 Uiso 1 1 calc R . .
C46 C 0.1340(4) 0.6395(4) 0.3640(4) 0.0497(14) Uani 1 1 d . . .
H46 H 0.0761 0.6611 0.3879 0.060 Uiso 1 1 calc R A .
C71 C 0.5515(4) 0.0610(3) 0.6682(3) 0.0490(14) Uani 1 1 d . . .
H71A H 0.5795 0.0134 0.7067 0.073 Uiso 1 1 calc R . .
H71B H 0.4823 0.0557 0.6914 0.073 Uiso 1 1 calc R . .
H71C H 0.5745 0.1160 0.6646 0.073 Uiso 1 1 calc R . .
C101 C 0.5921(5) 0.0970(4) -0.0642(4) 0.0624(16) Uani 1 1 d . . .
H101 H 0.5405 0.1141 -0.0885 0.075 Uiso 1 1 calc R . .
C102 C 0.6802(6) 0.0767(5) -0.1133(4) 0.077(2) Uani 1 1 d . . .
H102 H 0.6868 0.0817 -0.1710 0.093 Uiso 1 1 calc R . .
C103 C 0.7562(6) 0.0500(5) -0.0786(4) 0.076(2) Uani 1 1 d . . .
H103 H 0.8135 0.0352 -0.1115 0.092 Uiso 1 1 calc R . .
C104 C 0.7465(4) 0.0454(4) 0.0062(4) 0.0604(16) Uani 1 1 d . . .
H104 H 0.7988 0.0283 0.0297 0.072 Uiso 1 1 calc R . .
C111 C 0.1548(4) 0.6189(3) 0.5905(3) 0.0435(13) Uani 1 1 d . . .
H111 H 0.0928 0.6237 0.5837 0.052 Uiso 1 1 calc R . .
C112 C 0.1923(4) 0.6801(4) 0.6114(4) 0.0527(15) Uani 1 1 d . . .
H112 H 0.1551 0.7265 0.6187 0.063 Uiso 1 1 calc R . .
C113 C 0.2842(4) 0.6738(4) 0.6216(4) 0.0530(15) Uani 1 1 d . . .
H113 H 0.3089 0.7155 0.6358 0.064 Uiso 1 1 calc R . .
C114 C 0.3388(4) 0.6052(3) 0.6104(3) 0.0437(13) Uani 1 1 d . . .
H114 H 0.4006 0.6007 0.6178 0.052 Uiso 1 1 calc R . .
O2B O 0.5372(3) 0.6888(3) -0.0961(2) 0.0595(10) Uani 1 1 d . A .
O2A O 0.0416(2) 0.3125(2) 0.4924(2) 0.0428(9) Uani 1 1 d . A .
O3A O 0.2123(2) 0.1629(2) 0.3863(2) 0.0462(9) Uani 1 1 d . A .
O3B O 0.4226(2) 0.5609(2) 0.1734(2) 0.0447(9) Uani 1 1 d . A .
O4B O 0.1743(2) 0.4831(2) 0.56494(19) 0.0341(8) Uani 1 1 d . . .
O4A O 0.4996(3) 0.1077(2) 0.0747(2) 0.0553(10) Uani 1 1 d . . .
O5A O 0.7189(3) 0.0121(3) 0.1858(3) 0.0587(10) Uani 1 1 d . . .
O5B O 0.4352(3) 0.4522(2) 0.6169(2) 0.0498(9) Uani 1 1 d . . .
O7 O 0.5786(2) 0.0578(2) 0.5814(2) 0.0451(9) Uani 1 1 d . . .
C01 C 0.4207(6) 0.2665(4) 0.7513(5) 0.084(2) Uani 1 1 d D . .
H01 H 0.4030 0.3016 0.6969 0.101 Uiso 1 1 calc R . .
Cl1 Cl 0.54880(18) 0.26186(14) 0.7246(2) 0.1232(9) Uani 1 1 d . . .
Cl2 Cl 0.3814(2) 0.31847(13) 0.82708(14) 0.1174(9) Uani 1 1 d . . .
Cl3 Cl 0.36670(16) 0.16182(11) 0.79358(13) 0.0903(6) Uani 1 1 d D . .
C2 C 0.9045(5) 0.1406(5) 0.5943(4) 0.076(2) Uani 1 1 d . . .
H2 H 0.9337 0.2003 0.5696 0.091 Uiso 1 1 calc R . .
Cl4 Cl 0.9284(2) 0.0863(3) 0.69391(17) 0.1667(14) Uani 1 1 d . . .
Cl5 Cl 0.78118(16) 0.14935(17) 0.61283(18) 0.1209(8) Uani 1 1 d . . .
Cl6 Cl 0.95392(19) 0.09229(19) 0.51868(17) 0.1240(9) Uani 1 1 d . . .
C3 C 0.0393(17) 0.541(3) 0.9215(18) 0.150(14) Uani 0.37 1 d P B 2
H3 H 0.0720 0.5758 0.9425 0.180 Uiso 0.37 1 calc PR B 2
Cl7 Cl 0.1177(7) 0.5206(11) 0.8339(6) 0.232(6) Uani 0.37 1 d PU B 2
Cl8 Cl -0.0611(13) 0.5841(12) 0.9051(13) 0.276(8) Uani 0.37 1 d PU . 2
Cl9 Cl -0.0149(13) 0.4362(10) 1.0127(10) 0.249(7) Uani 0.37 1 d PU . 2
C3' C 0.8836(11) 0.8348(12) 0.1493(12) 0.139(6) Uiso 0.63 1 d PD C 1
H3' H 0.8375 0.8752 0.1677 0.166 Uiso 0.63 1 calc PR C 1
Cl7' Cl 0.9939(4) 0.8659(5) 0.1467(5) 0.191(3) Uani 0.63 1 d PD C 1
Cl8' Cl 0.8562(7) 0.7300(4) 0.2365(3) 0.230(4) Uani 0.63 1 d P C 1
Cl9' Cl 0.8716(2) 0.8387(3) 0.0516(2) 0.1047(11) Uani 0.63 1 d P C 1
C4 C 0.8403(13) 0.1423(12) 0.2340(11) 0.074(6) Uiso 0.50 1 d P D 1
H4 H 0.7814 0.1079 0.2464 0.088 Uiso 0.50 1 calc PR D 1
Cl10 Cl 0.9439(12) 0.1097(11) 0.1577(11) 0.178(7) Uani 0.50 1 d P D 1
Cl11 Cl 0.8202(8) 0.2363(8) 0.2074(8) 0.096(3) Uani 0.50 1 d P D 1
Cl12 Cl 0.8796(12) 0.1105(8) 0.3329(10) 0.132(5) Uani 0.50 1 d P D 1
C4' C 0.8642(10) 0.1182(9) 0.2388(8) 0.049(4) Uiso 0.50 1 d PD E 2
H4' H 0.8045 0.0834 0.2548 0.059 Uiso 0.50 1 calc PR E 2
Cl00 Cl 0.9369(6) 0.1134(4) 0.1446(6) 0.0769(18) Uani 0.50 1 d PD E 2
Cl01 Cl 0.8351(14) 0.2435(11) 0.1959(11) 0.176(7) Uani 0.50 1 d P E 2
Cl02 Cl 0.9054(10) 0.0869(9) 0.3267(9) 0.143(5) Uani 0.50 1 d P E 2
O1W O 0.3608(2) 0.3256(2) 0.2626(2) 0.0437(9) Uani 1 1 d . . .
O2W O 1.0011(8) 0.0284(6) -0.0202(6) 0.086(3) Uiso 0.50 1 d P . 1

loop_
_atom_site_aniso_label
_atom_site_aniso_U_11
_atom_site_aniso_U_22
_atom_site_aniso_U_33
_atom_site_aniso_U_23
_atom_site_aniso_U_13
_atom_site_aniso_U_12
N7 0.038(2) 0.029(2) 0.032(2) -0.0110(18) -0.0054(18) 0.0084(19)
C14A 0.034(3) 0.031(3) 0.035(3) -0.012(2) -0.003(2) 0.006(2)
C72 0.043(3) 0.029(3) 0.040(3) -0.010(2) -0.007(2) 0.013(2)
C73 0.038(3) 0.029(3) 0.038(3) -0.005(2) -0.008(2) 0.009(2)
C74 0.038(3) 0.032(3) 0.034(3) -0.011(2) -0.008(2) 0.006(2)
C14B 0.029(3) 0.027(3) 0.037(3) -0.009(2) -0.006(2) 0.005(2)
C13A 0.046(3) 0.030(3) 0.035(3) -0.009(2) -0.006(2) 0.011(2)
C13B 0.033(3) 0.035(3) 0.032(3) -0.011(2) -0.010(2) 0.009(2)
N1 0.043(3) 0.035(3) 0.030(4) -0.005(3) -0.008(3) 0.003(3)
C1A 0.035(4) 0.051(5) 0.028(5) -0.003(4) -0.006(3) 0.012(4)
C12 0.038(4) 0.048(5) 0.043(5) -0.003(4) -0.008(3) 0.007(4)
C13 0.036(4) 0.058(5) 0.054(5) -0.005(4) -0.010(4) 0.013(4)
C14 0.062(5) 0.046(5) 0.045(5) -0.002(4) -0.024(4) 0.020(4)
C1B 0.063(5) 0.043(5) 0.022(4) -0.007(4) -0.016(4) 0.020(4)
C2A 0.030(3) 0.041(3) 0.039(3) -0.007(3) -0.005(3) 0.006(2)
C2B 0.069(5) 0.038(3) 0.044(3) 0.001(3) -0.020(3) 0.008(3)
O1 0.050(4) 0.086(5) 0.068(5) 0.005(4) -0.006(3) 0.017(4)
N1' 0.043(3) 0.035(3) 0.030(4) -0.005(3) -0.008(3) 0.003(3)
C1A' 0.035(4) 0.051(5) 0.028(5) -0.003(4) -0.006(3) 0.012(4)
C12' 0.038(4) 0.048(5) 0.043(5) -0.003(4) -0.008(3) 0.007(4)
C13' 0.036(4) 0.058(5) 0.054(5) -0.005(4) -0.010(4) 0.013(4)
C14' 0.062(5) 0.046(5) 0.045(5) -0.002(4) -0.024(4) 0.020(4)
C1B' 0.063(5) 0.043(5) 0.022(4) -0.007(4) -0.016(4) 0.020(4)
C2A' 0.030(3) 0.041(3) 0.039(3) -0.007(3) -0.005(3) 0.006(2)
C2B' 0.069(5) 0.038(3) 0.044(3) 0.001(3) -0.020(3) 0.008(3)
O1' 0.043(7) 0.054(7) 0.118(10) 0.005(7) 0.027(7) 0.039(6)
N2A 0.032(2) 0.038(2) 0.036(3) 0.000(2) -0.004(2) 0.009(2)
N2B 0.071(4) 0.039(3) 0.036(3) 0.001(2) -0.017(3) -0.007(2)
N3B 0.048(3) 0.040(3) 0.029(2) -0.003(2) -0.004(2) -0.004(2)
N3A 0.029(2) 0.033(2) 0.034(2) -0.005(2) -0.0018(19) 0.0114(18)
N4A 0.052(3) 0.038(2) 0.049(3) -0.020(2) -0.003(2) 0.003(2)
N4B 0.032(2) 0.042(2) 0.030(2) -0.018(2) -0.0091(19) 0.0086(19)
N5A 0.063(3) 0.033(2) 0.030(3) -0.009(2) -0.004(2) 0.016(2)
N5B 0.034(2) 0.038(2) 0.040(2) -0.021(2) -0.0149(18) 0.0135(19)
N6A 0.047(3) 0.029(2) 0.031(3) -0.0084(19) -0.0005(19) 0.004(2)
N6B 0.031(2) 0.033(2) 0.040(2) -0.015(2) -0.0096(18) 0.0113(19)
C3B 0.060(4) 0.041(3) 0.032(3) -0.016(3) -0.004(3) -0.012(3)
C3A 0.028(3) 0.028(3) 0.035(3) -0.011(2) 0.000(2) 0.002(2)
C4B 0.041(3) 0.044(3) 0.038(3) -0.023(3) -0.002(3) -0.006(2)
C4A 0.027(3) 0.030(3) 0.035(3) -0.004(2) -0.001(2) 0.004(2)
C5B 0.037(3) 0.036(3) 0.036(3) -0.017(2) -0.002(2) 0.002(2)
C5A 0.031(3) 0.029(3) 0.035(3) 0.000(2) 0.000(2) 0.004(2)
C6B 0.045(3) 0.041(3) 0.025(3) -0.010(2) -0.005(2) 0.008(2)
C6A 0.046(3) 0.032(3) 0.051(3) -0.014(3) 0.001(3) 0.008(2)
C7A 0.045(3) 0.042(3) 0.055(4) -0.026(3) -0.003(3) 0.001(3)
C7B 0.038(3) 0.042(3) 0.035(3) -0.019(3) -0.009(3) 0.007(2)
C8A 0.051(4) 0.057(4) 0.060(4) -0.033(3) -0.014(3) 0.002(3)
C8B 0.033(3) 0.047(3) 0.040(3) -0.026(3) -0.014(2) 0.010(2)
C9A 0.066(4) 0.066(4) 0.050(4) -0.030(3) -0.008(3) 0.006(3)
C9B 0.028(3) 0.048(3) 0.037(3) -0.024(2) -0.010(2) 0.007(2)
C10A 0.067(4) 0.037(3) 0.035(3) -0.017(2) 0.008(3) -0.002(3)
C10B 0.035(3) 0.035(3) 0.026(3) -0.014(2) -0.007(2) 0.002(2)
C11A 0.059(4) 0.032(3) 0.037(3) -0.012(2) 0.004(3) -0.001(3)
C11B 0.032(3) 0.034(3) 0.027(3) -0.011(2) -0.006(2) 0.001(2)
C12A 0.047(3) 0.027(3) 0.046(3) -0.012(3) 0.002(3) 0.000(3)
C12B 0.031(3) 0.036(3) 0.031(3) -0.010(2) -0.010(2) 0.004(2)
C21 0.046(3) 0.045(3) 0.040(3) -0.009(3) -0.010(3) 0.012(3)
C22 0.056(4) 0.057(4) 0.043(3) -0.008(3) -0.017(3) 0.011(3)
C23 0.041(3) 0.044(3) 0.050(4) 0.003(3) -0.009(3) 0.013(3)
C24 0.040(3) 0.035(3) 0.047(4) 0.001(3) 0.001(3) 0.008(2)
C25 0.050(4) 0.075(4) 0.043(3) -0.030(3) 0.001(3) -0.003(3)
C26 0.042(3) 0.099(5) 0.068(5) -0.054(4) -0.002(3) 0.012(4)
C27 0.047(4) 0.063(4) 0.062(4) -0.032(3) -0.014(3) 0.015(3)
C28 0.045(3) 0.053(3) 0.044(3) -0.021(3) -0.005(3) 0.004(3)
C41 0.067(5) 0.135(7) 0.068(4) -0.061(5) -0.024(4) 0.017(4)
C42 0.064(5) 0.178(9) 0.091(6) -0.077(6) -0.043(4) 0.039(5)
C43 0.046(4) 0.125(6) 0.077(5) -0.063(4) -0.015(3) 0.018(4)
C44 0.068(4) 0.041(3) 0.030(3) -0.010(3) -0.007(3) 0.017(3)
C45 0.079(4) 0.052(4) 0.043(4) -0.016(3) -0.020(3) 0.034(3)
C46 0.051(3) 0.057(4) 0.048(4) -0.029(3) -0.015(3) 0.026(3)
C71 0.057(3) 0.045(3) 0.037(3) -0.009(2) -0.013(3) 0.017(3)
C101 0.070(4) 0.062(4) 0.048(4) -0.024(3) -0.001(3) 0.002(3)
C102 0.103(6) 0.078(5) 0.041(4) -0.032(3) 0.010(4) -0.004(4)
C103 0.073(5) 0.093(5) 0.056(4) -0.040(4) 0.009(4) 0.005(4)
C104 0.059(4) 0.060(4) 0.052(4) -0.029(3) 0.011(3) 0.002(3)
C111 0.038(3) 0.055(3) 0.048(3) -0.032(3) -0.013(2) 0.012(3)
C112 0.055(4) 0.051(3) 0.066(4) -0.037(3) -0.020(3) 0.019(3)
C113 0.056(4) 0.049(3) 0.070(4) -0.038(3) -0.021(3) 0.005(3)
C114 0.036(3) 0.048(3) 0.053(3) -0.024(3) -0.014(2) 0.004(3)
O2B 0.068(3) 0.062(2) 0.032(2) -0.008(2) 0.0029(19) -0.021(2)
O2A 0.035(2) 0.039(2) 0.0387(19) -0.0081(16) 0.0006(16) 0.0117(16)
O3A 0.050(2) 0.039(2) 0.038(2) -0.0116(16) -0.0026(16) 0.0167(16)
O3B 0.042(2) 0.054(2) 0.0283(19) -0.0120(16) -0.0034(16) 0.0129(17)
O4B 0.0320(18) 0.0396(19) 0.0332(18) -0.0174(15) -0.0080(15) 0.0030(15)
O4A 0.056(2) 0.066(3) 0.044(2) -0.0284(19) -0.005(2) 0.009(2)
O5A 0.050(2) 0.066(3) 0.071(3) -0.043(2) -0.013(2) 0.018(2)
O5B 0.054(2) 0.049(2) 0.062(2) -0.0269(19) -0.033(2) 0.0159(18)
O7 0.053(2) 0.038(2) 0.037(2) -0.0088(16) -0.0135(17) 0.0194(17)
C01 0.142(7) 0.049(4) 0.074(5) -0.019(3) -0.050(5) -0.010(4)
Cl1 0.1225(18) 0.0746(13) 0.192(3) -0.0392(15) -0.0858(18) -0.0033(12)
Cl2 0.210(3) 0.0718(13) 0.0785(13) -0.0384(11) -0.0321(15) -0.0231(14)
Cl3 0.1190(15) 0.0528(10) 0.0964(14) -0.0303(10) -0.0188(11) -0.0159(10)
C2 0.081(5) 0.077(5) 0.060(4) -0.031(4) 0.010(3) -0.033(4)
Cl4 0.134(2) 0.266(4) 0.0751(16) -0.044(2) -0.0201(15) 0.005(2)
Cl5 0.0772(14) 0.1214(18) 0.139(2) -0.0371(16) -0.0082(13) -0.0031(12)
Cl6 0.1229(18) 0.166(2) 0.1236(19) -0.1083(19) -0.0221(15) 0.0135(16)
C3 0.065(15) 0.31(5) 0.11(2) -0.13(3) 0.003(14) -0.05(2)
Cl7 0.129(7) 0.410(17) 0.121(6) -0.050(9) -0.013(5) -0.156(9)
Cl8 0.266(16) 0.306(17) 0.332(18) -0.218(16) -0.044(14) -0.062(13)
Cl9 0.302(17) 0.249(14) 0.193(11) -0.108(11) -0.010(11) -0.083(12)
Cl7' 0.123(4) 0.267(7) 0.248(7) -0.135(6) -0.102(4) 0.033(4)
Cl8' 0.464(13) 0.156(5) 0.113(4) -0.082(4) -0.121(6) 0.104(6)
Cl9' 0.099(2) 0.164(3) 0.0742(19) -0.069(2) -0.0351(17) 0.047(2)
Cl10 0.149(10) 0.261(14) 0.166(11) -0.124(10) -0.045(8) 0.001(9)
Cl11 0.117(5) 0.105(6) 0.100(5) -0.081(5) -0.026(4) 0.014(4)
Cl12 0.267(13) 0.070(4) 0.078(4) -0.025(3) -0.073(6) -0.019(5)
Cl00 0.073(4) 0.075(3) 0.076(3) -0.034(3) -0.006(3) 0.008(3)
Cl01 0.266(17) 0.142(9) 0.140(10) -0.042(7) -0.110(10) 0.025(10)
Cl02 0.175(8) 0.137(10) 0.096(7) 0.024(6) -0.081(6) -0.077(8)
O1W 0.0365(19) 0.045(2) 0.041(2) -0.0121(16) -0.0055(15) 0.0090(15)

loop_
_atom_type_symbol
_atom_type_description
_atom_type_scat_dispersion_real
_atom_type_scat_dispersion_imag
_atom_type_scat_source
C C 0.0033 0.0016 'International Tables Vol C Tables 4.2.6.8 and 6.1.1.4'
H H 0.0000 0.0000 'International Tables Vol C Tables 4.2.6.8 and 6.1.1.4'
N N 0.0061 0.0033 'International Tables Vol C Tables 4.2.6.8 and 6.1.1.4'
O O 0.0106 0.0060 'International Tables Vol C Tables 4.2.6.8 and 6.1.1.4'
Cl Cl 0.1484 0.1585 'International Tables Vol C Tables 4.2.6.8 and 6.1.1.4'

loop_
_geom_angle_atom_site_label_1
_geom_angle_atom_site_label_2
_geom_angle_atom_site_label_3
_geom_angle
_geom_angle_site_symmetry_1
_geom_angle_site_symmetry_3
_geom_angle_publ_flag
C14A N7 C14B 116.8(4) . . ?
N7 C14A C72 122.6(4) . . ?
N7 C14A C13A 115.0(4) . . ?
C72 C14A C13A 122.3(4) . . ?
C14A C72 C73 119.7(4) . . ?
O7 C73 C72 116.7(4) . . ?
O7 C73 C74 124.9(4) . . ?
C72 C73 C74 118.4(4) . . ?
C14B C74 C73 118.6(4) . . ?
N7 C14B C74 123.8(4) . . ?
N7 C14B C13B 115.2(4) . . ?
C74 C14B C13B 121.0(4) . . ?
N6A C13A C14A 121.0(4) . . ?
N6B C13B C14B 120.3(4) . . ?
C1A N1 C1B 117.4(9) . . ?
N1 C1A C12 125.1(8) . . ?
N1 C1A C2A 114.1(7) . . ?
C12 C1A C2A 120.8(6) . . ?
C13 C12 C1A 116.9(6) . . ?
C12 C13 C14 118.8(6) . . ?
C12 C13 O1 123.7(7) . . ?
C14 C13 O1 117.4(6) . . ?
C1B C14 C13 121.1(6) . . ?
N1 C1B C14 120.5(7) . . ?
N1 C1B C2B 115.8(7) . . ?
C14 C1B C2B 123.7(6) . . ?
N2A C2A C1A 122.8(5) . . ?
N2B C2B C1B 134.1(5) . . ?
C1 O1 C1M 103(2) . . ?
C1 O1 C13 120.8(13) . . ?
C1M O1 C13 118.3(18) . . ?
C1B' N1' C1A' 115.9(11) . . ?
N1' C1A' C12' 121.8(8) . . ?
C13' C12' C1A' 120.7(8) . . ?
O1' C13' C12' 128.5(10) . . ?
O1' C13' C14' 113.1(9) . . ?
C12' C13' C14' 118.5(9) . . ?
C13' C14' C1B' 117.2(8) . . ?
N1' C1B' C14' 125.8(8) . . ?
C13' O1' C1' 114.8(13) . . ?
C2A N2A N3A 115.1(4) . . ?
C2B N2B N3B 119.6(4) . . ?
C3B N3B N2B 117.4(4) . . ?
C3A N3A N2A 120.0(4) . . ?
C8A N4A C7A 117.8(5) . . ?
C7B N4B C8B 117.9(4) . . ?
C12A N5A N6A 121.2(4) . . ?
C12B N5B N6B 119.4(4) . . ?
C13A N6A N5A 114.5(4) . . ?
C13B N6B N5B 116.5(4) . . ?
O2B C3B N3B 121.7(5) . . ?
O2B C3B C4B 121.0(5) . . ?
N3B C3B C4B 117.3(4) . . ?
O2A C3A N3A 122.5(4) . . ?
O2A C3A C4A 121.0(4) . . ?
N3A C3A C4A 116.3(4) . . ?
C25 C4B C5B 117.8(5) . . ?
C25 C4B C3B 116.3(5) . . ?
C5B C4B C3B 125.8(4) . . ?
C21 C4A C5A 118.7(4) . . ?
C21 C4A C3A 117.5(4) . . ?
C5A C4A C3A 123.7(4) . . ?
O3B C5B C28 122.1(4) . . ?
O3B C5B C4B 118.1(4) . . ?
C28 C5B C4B 119.8(4) . . ?
O3A C5A C24 123.5(5) . . ?
O3A C5A C4A 116.5(4) . . ?
C24 C5A C4A 120.0(5) . . ?
O3B C6B C7B 109.0(4) . . ?
O3A C6A C7A 108.1(4) . . ?
N4A C7A C43 123.0(5) . . ?
N4A C7A C6A 114.4(5) . . ?
C43 C7A C6A 122.6(5) . . ?
N4B C7B C44 122.6(4) . . ?
N4B C7B C6B 113.7(4) . . ?
C44 C7B C6B 123.7(4) . . ?
N4A C8A C41 123.0(5) . . ?
N4A C8A C9A 120.0(5) . . ?
C41 C8A C9A 117.0(6) . . ?
N4B C8B C46 122.2(5) . . ?
N4B C8B C9B 115.2(4) . . ?
C46 C8B C9B 122.6(4) . . ?
O4A C9A C8A 109.9(5) . . ?
O4B C9B C8B 110.9(4) . . ?
O4A C10A C101 122.2(6) . . ?
O4A C10A C11A 117.3(5) . . ?
C101 C10A C11A 120.5(5) . . ?
O4B C10B C111 121.6(4) . . ?
O4B C10B C11B 117.5(4) . . ?
C111 C10B C11B 120.8(4) . . ?
C104 C11A C10A 118.1(5) . . ?
C104 C11A C12A 116.3(5) . . ?
C10A C11A C12A 125.6(5) . . ?
C114 C11B C10B 117.9(4) . . ?
C114 C11B C12B 116.1(4) . . ?
C10B C11B C12B 126.0(4) . . ?
O5A C12A N5A 122.2(5) . . ?
O5A C12A C11A 121.6(5) . . ?
N5A C12A C11A 116.1(5) . . ?
O5B C12B N5B 122.0(4) . . ?
O5B C12B C11B 120.9(4) . . ?
N5B C12B C11B 117.1(4) . . ?
C22 C21 C4A 121.3(5) . . ?
C23 C22 C21 119.1(5) . . ?
C24 C23 C22 121.4(5) . . ?
C23 C24 C5A 119.5(5) . . ?
C26 C25 C4B 122.3(5) . . ?
C27 C26 C25 119.3(5) . . ?
C26 C27 C28 120.4(6) . . ?
C27 C28 C5B 120.4(5) . . ?
C42 C41 C8A 118.9(6) . . ?
C41 C42 C43 118.6(7) . . ?
C7A C43 C42 118.7(6) . . ?
C45 C44 C7B 119.0(5) . . ?
C44 C45 C46 119.2(5) . . ?
C45 C46 C8B 119.2(5) . . ?
C10A C101 C102 118.5(6) . . ?
C103 C102 C101 121.9(6) . . ?
C102 C103 C104 118.5(6) . . ?
C103 C104 C11A 122.5(6) . . ?
C112 C111 C10B 119.2(5) . . ?
C111 C112 C113 121.0(5) . . ?
C114 C113 C112 119.2(5) . . ?
C113 C114 C11B 121.8(5) . . ?
C5A O3A C6A 118.6(4) . . ?
C5B O3B C6B 118.3(4) . . ?
C10B O4B C9B 116.9(3) . . ?
C10A O4A C9A 118.7(4) . . ?
C73 O7 C71 116.8(4) . . ?
Cl3 C01 Cl2 111.2(4) . . ?
Cl3 C01 Cl1 110.8(4) . . ?
Cl2 C01 Cl1 109.1(4) . . ?
Cl4 C2 Cl6 112.6(5) . . ?
Cl4 C2 Cl5 108.8(4) . . ?
Cl6 C2 Cl5 112.3(4) . . ?
Cl8 C3 Cl7 115.8(18) . . ?
Cl8 C3 Cl9 96.9(15) . . ?
Cl7 C3 Cl9 110(2) . . ?
C3 Cl8 Cl9 40.3(10) . 2_567 ?
C3 Cl9 C3 101.4(18) 2_567 . ?
C3 Cl9 Cl8 56.3(16) 2_567 2_567 ?
C3 Cl9 Cl8 103.3(12) . 2_567 ?
C3 Cl9 Cl9 64.0(19) 2_567 2_567 ?
C3 Cl9 Cl9 37.4(9) . 2_567 ?
Cl8 Cl9 Cl9 82.3(11) 2_567 2_567 ?
Cl7' C3' Cl9' 115.9(10) . . ?
Cl7' C3' Cl8' 105.1(10) . . ?
Cl9' C3' Cl8' 114.5(10) . . ?
Cl11 C4 Cl12 107.4(11) . . ?
Cl11 C4 Cl10 117.4(12) . . ?
Cl12 C4 Cl10 101.9(12) . . ?
Cl02 C4' Cl00 118.5(11) . . ?
Cl02 C4' Cl01 113.4(9) . . ?
Cl00 C4' Cl01 99.6(8) . . ?

loop_
_geom_bond_atom_site_label_1
_geom_bond_atom_site_label_2
_geom_bond_distance
_geom_bond_site_symmetry_2
_geom_bond_publ_flag
N7 C14A 1.349(5) . ?
N7 C14B 1.354(5) . ?
C14A C72 1.384(6) . ?
C14A C13A 1.462(6) . ?
C72 C73 1.385(6) . ?
C73 O7 1.355(5) . ?
C73 C74 1.388(6) . ?
C74 C14B 1.381(6) . ?
C14B C13B 1.473(6) . ?
C13A N6A 1.274(6) . ?
C13B N6B 1.273(6) . ?
N1 C1A 1.343(8) . ?
N1 C1B 1.359(8) . ?
C1A C12 1.398(8) . ?
C1A C2A 1.463(7) . ?
C12 C13 1.383(8) . ?
C13 C14 1.391(8) . ?
C13 O1 1.395(10) . ?
C14 C1B 1.390(8) . ?
C1B C2B 1.487(8) . ?
C2A N2A 1.270(6) . ?
C2B N2B 1.278(7) . ?
O1 C1 1.30(3) . ?
O1 C1M 1.38(4) . ?
N1' C1B' 1.349(9) . ?
N1' C1A' 1.350(9) . ?
C1A' C12' 1.392(9) . ?
C12' C13' 1.382(9) . ?
C13' O1' 1.321(14) . ?
C13' C14' 1.382(9) . ?
C14' C1B' 1.383(9) . ?
O1' C1' 1.35(2) . ?
N2A N3A 1.371(5) . ?
N2B N3B 1.367(6) . ?
N3B C3B 1.358(7) . ?
N3A C3A 1.348(6) . ?
N4A C8A 1.326(7) . ?
N4A C7A 1.341(7) . ?
N4B C7B 1.338(6) . ?
N4B C8B 1.352(6) . ?
N5A C12A 1.351(6) . ?
N5A N6A 1.369(6) . ?
N5B C12B 1.358(6) . ?
N5B N6B 1.368(5) . ?
C3B O2B 1.226(6) . ?
C3B C4B 1.499(8) . ?
C3A O2A 1.229(5) . ?
C3A C4A 1.499(7) . ?
C4B C25 1.386(8) . ?
C4B C5B 1.401(7) . ?
C4A C21 1.382(7) . ?
C4A C5A 1.399(7) . ?
C5B O3B 1.360(6) . ?
C5B C28 1.393(7) . ?
C5A O3A 1.363(6) . ?
C5A C24 1.394(7) . ?
C6B O3B 1.431(6) . ?
C6B C7B 1.498(7) . ?
C6A O3A 1.424(6) . ?
C6A C7A 1.497(8) . ?
C7A C43 1.367(8) . ?
C7B C44 1.386(7) . ?
C8A C41 1.381(9) . ?
C8A C9A 1.512(8) . ?
C8B C46 1.383(7) . ?
C8B C9B 1.494(7) . ?
C9A O4A 1.420(7) . ?
C9B O4B 1.441(5) . ?
C10A O4A 1.373(6) . ?
C10A C101 1.391(8) . ?
C10A C11A 1.402(8) . ?
C10B O4B 1.378(5) . ?
C10B C111 1.391(7) . ?
C10B C11B 1.395(6) . ?
C11A C104 1.383(8) . ?
C11A C12A 1.494(8) . ?
C11B C114 1.388(7) . ?
C11B C12B 1.498(7) . ?
C12A O5A 1.224(6) . ?
C12B O5B 1.217(5) . ?
C21 C22 1.383(7) . ?
C22 C23 1.373(8) . ?
C23 C24 1.370(8) . ?
C25 C26 1.376(9) . ?
C26 C27 1.370(8) . ?
C27 C28 1.378(8) . ?
C41 C42 1.370(10) . ?
C42 C43 1.390(10) . ?
C44 C45 1.374(8) . ?
C45 C46 1.374(8) . ?
C71 O7 1.431(6) . ?
C101 C102 1.403(9) . ?
C102 C103 1.361(10) . ?
C103 C104 1.380(9) . ?
C111 C112 1.376(7) . ?
C112 C113 1.379(8) . ?
C113 C114 1.374(7) . ?
C01 Cl3 1.736(6) . ?
C01 Cl2 1.750(7) . ?
C01 Cl1 1.777(9) . ?
C2 Cl4 1.708(8) . ?
C2 Cl6 1.722(7) . ?
C2 Cl5 1.724(7) . ?
C3 Cl8 1.62(3) . ?
C3 Cl7 1.72(3) . ?
C3 Cl9 1.86(4) . ?
Cl8 Cl9 1.93(2) 2_567 ?
Cl9 C3 1.26(3) 2_567 ?
Cl9 Cl8 1.93(2) 2_567 ?
Cl9 Cl9 2.03(3) 2_567 ?
C3' Cl7' 1.691(14) . ?
C3' Cl9' 1.693(18) . ?
C3' Cl8' 1.771(18) . ?
C4 Cl11 1.47(2) . ?
C4 Cl12 1.80(2) . ?
C4 Cl10 1.87(2) . ?
C4' Cl02 1.651(19) . ?
C4' Cl00 1.671(13) . ?
C4' Cl01 1.97(2) . ?
O2W O2W 0.921(16) 2_755 ?

loop_
_geom_hbond_atom_site_label_D
_geom_hbond_atom_site_label_H
_geom_hbond_atom_site_label_A
_geom_hbond_distance_DH
_geom_hbond_distance_HA
_geom_hbond_distance_DA
_geom_hbond_angle_DHA
_geom_hbond_site_symmetry_A
N3B H3B O3B 0.86 2.08 2.667(5) 124.9 .
N3B H3B N1' 0.86 2.10 2.720(15) 128.8 .
N3B H3B N1 0.86 2.20 2.796(10) 126.1 .
N3A H3A O1W 0.86 2.11 2.931(5) 160.0 .
N5A H5A O4A 0.86 2.09 2.671(6) 124.4 .
N5A H5A N2B 0.86 2.50 2.945(6) 112.6 2_665
N5B H5B O4B 0.86 2.16 2.698(5) 120.2 .
N5B H5B N4B 0.86 2.40 3.204(5) 155.5 .
